data_7034614
loop_
_publ_author_name
'Kalinowska-Lis, Urszula'
'Felczak, Aleksandra'
'Ch\;eci\'nska, Lilianna'
'Zawadzka, Katarzyna'
'Patyna, Emilia'
'Lisowska, Katarzyna'
'Ochocki, Justyn'

_publ_section_title
;
 Synthesis, characterization and antimicrobial activity of water-soluble
 silver(i) complexes of metronidazole drug and selected counter-ions.
;
_journal_issue 17
_journal_name_full 'Dalton transactions (Cambridge, England : 2003)'
_journal_page_first 8178
_journal_page_last 8189
_journal_paper_doi 10.1039/c5dt00403a
_journal_volume 44
_journal_year 2015
_chemical_formula_moiety 'C24 H36 Ag2 N12 O12, 2(B F4)'
_chemical_formula_sum 'C24 H36 Ag2 B2 F8 N12 O12'
_chemical_formula_weight 1074.01
_space_group_crystal_system monoclinic
_space_group_IT_number 14
_space_group_name_Hall '-P 2ybc'
_space_group_name_H-M_alt 'P 1 21/c 1'
_symmetry_space_group_name_Hall '-P 2ybc'
_symmetry_space_group_name_H-M 'P 1 21/c 1'
_atom_sites_solution_hydrogens mixed
_atom_sites_solution_primary direct
_atom_sites_solution_secondary difmap
_audit_creation_method SHELXL-2013
_audit_update_record
;
2014-09-26 deposited with the CCDC.
2015-03-24 downloaded from the CCDC.
;
_cell_angle_alpha 90
_cell_angle_beta 123.399(1)
_cell_angle_gamma 90
_cell_formula_units_Z 2
_cell_length_a 12.4446(1)
_cell_length_b 9.3099(1)
_cell_length_c 19.9718(2)
_cell_measurement_reflns_used 37666
_cell_measurement_temperature 100(2)
_cell_measurement_theta_max 40.9830
_cell_measurement_theta_min 2.8700
_cell_volume 1931.77(4)
_computing_cell_refinement
;
CrysAlisPro, Agilent Technologies,
Version 1.171.36.32 (release 02-08-2013 CrysAlis171 .NET)
(compiled Aug  2 2013,16:46:58)
;
_computing_data_collection
;
CrysAlisPro, Agilent Technologies,
Version 1.171.36.32 (release 02-08-2013 CrysAlis171 .NET)
(compiled Aug  2 2013,16:46:58)
;
_computing_data_reduction
;
CrysAlisPro, Agilent Technologies,
Version 1.171.36.32 (release 02-08-2013 CrysAlis171 .NET)
(compiled Aug  2 2013,16:46:58)
;
_computing_molecular_graphics
; 
C. F. Macrae, I. J. Bruno, J. A. Chisholm, P. R. Edgington, P. McCabe, E.
Pidcock, L. Rodriguez-Monge, R. Taylor, J. van de Streek and P. A. Wood
(2008). <i>J. Appl. Cryst.</i> <b>41</b>, 466--470.

Spek, A. L. (2009). <i>Acta Cryst.</i> D<b>65</b>, 148--155.
;
_computing_publication_material
;
Sheldrick, G. M. (2008). <i>Acta Cryst.</i> A<b>64</b>, 112--122.

Westrip, S. P. (2010). <i>J. Appl. Cryst.</i> <b>43</b>, 920--925.
;
_computing_structure_refinement
;  
Sheldrick, G. M. (2008). <i>Acta Cryst.</i> A<b>64</b>, 112--122.
;
_computing_structure_solution
;  
Sheldrick, G. M. (2008). <i>Acta Cryst.</i> A<b>64</b>, 112--122.
;
_diffrn_ambient_temperature 100(2)
_diffrn_detector_area_resol_mean 10.4498
_diffrn_measured_fraction_theta_full 0.998
_diffrn_measured_fraction_theta_max 0.997
_diffrn_measurement_device_type 'SuperNova, Dual, Cu at zero, Atlas'
_diffrn_measurement_method '\w scans'
_diffrn_radiation_monochromator mirror
_diffrn_radiation_source 'SuperNova (Mo) X-ray Source'
_diffrn_radiation_type MoK\a
_diffrn_radiation_wavelength 0.71073
_diffrn_reflns_av_R_equivalents 0.0194
_diffrn_reflns_av_unetI/netI 0.0092
_diffrn_reflns_Laue_measured_fraction_full 0.998
_diffrn_reflns_Laue_measured_fraction_max 0.997
_diffrn_reflns_limit_h_max 15
_diffrn_reflns_limit_h_min -15
_diffrn_reflns_limit_k_max 11
_diffrn_reflns_limit_k_min -8
_diffrn_reflns_limit_l_max 24
_diffrn_reflns_limit_l_min -24
_diffrn_reflns_number 26084
_diffrn_reflns_point_group_measured_fraction_full 0.998
_diffrn_reflns_point_group_measured_fraction_max 0.997
_diffrn_reflns_theta_full 25.242
_diffrn_reflns_theta_max 25.495
_diffrn_reflns_theta_min 2.130
_exptl_absorpt_coefficient_mu 1.125
_exptl_absorpt_correction_T_max 1.00000
_exptl_absorpt_correction_T_min 0.61031
_exptl_absorpt_correction_type multi-scan
_exptl_absorpt_process_details
;
CrysAlisPro, Agilent Technologies,
Version 1.171.36.32 (release 02-08-2013 CrysAlis171 .NET)
(compiled Aug  2 2013,16:46:58)
Empirical absorption correction using spherical harmonics,
 implemented in SCALE3 ABSPACK scaling algorithm.
;
_exptl_crystal_colour colourless
_exptl_crystal_density_diffrn 1.846
_exptl_crystal_density_method 'not measured'
_exptl_crystal_description plate
_exptl_crystal_F_000 1072
_exptl_crystal_size_max 0.320
_exptl_crystal_size_mid 0.120
_exptl_crystal_size_min 0.020
_refine_diff_density_max 0.430
_refine_diff_density_min -0.638
_refine_diff_density_rms 0.057
_refine_ls_extinction_method none
_refine_ls_goodness_of_fit_ref 1.101
_refine_ls_hydrogen_treatment mixed
_refine_ls_matrix_type full
_refine_ls_number_parameters 291
_refine_ls_number_reflns 3584
_refine_ls_number_restraints 12
_refine_ls_restrained_S_all 1.100
_refine_ls_R_factor_all 0.0190
_refine_ls_R_factor_gt 0.0183
_refine_ls_shift/su_max 0.002
_refine_ls_shift/su_mean 0.000
_refine_ls_structure_factor_coef Fsqd
_refine_ls_weighting_details 'w=1/[\s^2^(Fo^2^)+(0.0233P)^2^+1.7579P] where P=(Fo^2^+2Fc^2^)/3'
_refine_ls_weighting_scheme calc
_refine_ls_wR_factor_gt 0.0481
_refine_ls_wR_factor_ref 0.0489
_reflns_Friedel_coverage 0.000
_reflns_number_gt 3456
_reflns_number_total 3584
_reflns_threshold_expression 'I > 2\s(I)'
_cod_data_source_file c5dt00403a3.cif
_cod_data_source_block complex4
_cod_depositor_comments 'Adding full bibliography for 7034611--7034615.cif.'
_cod_database_code 7034614
_shelx_space_group_comment
;
The symmetry employed for this shelxl refinement is uniquely defined
by the following loop, which should always be used as a source of
symmetry information in preference to the above space-group names.
They are only intended as comments.
;
_shelx_estimated_absorpt_t_min 0.715
_shelx_estimated_absorpt_t_max 0.978
_shelxl_version_number 2013-4

loop_
_space_group_symop_operation_xyz
'x, y, z'
'-x, y+1/2, -z+1/2'
'-x, -y, -z'
'x, -y-1/2, z-1/2'

loop_
_atom_site_label
_atom_site_type_symbol
_atom_site_fract_x
_atom_site_fract_y
_atom_site_fract_z
_atom_site_U_iso_or_equiv
_atom_site_adp_type
_atom_site_occupancy
_atom_site_site_symmetry_order
_atom_site_calc_flag
_atom_site_refinement_flags_posn
_atom_site_refinement_flags_adp
_atom_site_refinement_flags_occupancy
_atom_site_disorder_assembly
_atom_site_disorder_group
Ag1 Ag 0.52689(2) 0.41097(2) 0.07723(2) 0.01680(6) Uani 1 1 d . . . . .
O1 O 0.18679(14) 0.44225(16) 0.19212(9) 0.0290(3) Uani 1 1 d D . . . .
O2 O 0.34319(15) 0.88330(17) 0.23550(10) 0.0380(4) Uani 1 1 d . . . . .
O3 O 0.52474(16) 0.91673(17) 0.24596(11) 0.0406(4) Uani 1 1 d . . . . .
O4 O 0.98231(14) 0.30597(15) 0.06368(9) 0.0272(3) Uani 1 1 d D . . . .
O5 O 0.78094(16) -0.07750(16) -0.02960(12) 0.0418(4) Uani 1 1 d . . . . .
O6 O 0.57608(15) -0.09402(15) -0.08038(9) 0.0327(3) Uani 1 1 d . . . . .
N1 N 0.42975(14) 0.56062(16) 0.10507(9) 0.0156(3) Uani 1 1 d . . . . .
N2 N 0.29027(13) 0.64995(15) 0.12953(8) 0.0152(3) Uani 1 1 d . . . . .
N3 N 0.42388(16) 0.85120(18) 0.22047(10) 0.0252(3) Uani 1 1 d . . . . .
N4 N 0.63557(14) 0.25816(16) 0.06053(9) 0.0167(3) Uani 1 1 d . . . . .
N5 N 0.80083(14) 0.13858(15) 0.07561(9) 0.0166(3) Uani 1 1 d . . . . .
N6 N 0.68206(16) -0.03925(17) -0.03507(10) 0.0235(3) Uani 1 1 d . . . . .
C1 C 0.48714(17) 0.6736(2) 0.15586(10) 0.0188(4) Uani 1 1 d . . . . .
H1 H 0.5720 0.7074 0.1770 0.023 Uiso 1 1 calc R U . . .
C2 C 0.40246(17) 0.72975(19) 0.17119(10) 0.0175(3) Uani 1 1 d . . . . .
C3 C 0.31163(16) 0.54744(18) 0.09045(10) 0.0142(3) Uani 1 1 d . . . . .
C4 C 0.22000(18) 0.4336(2) 0.03926(12) 0.0216(4) Uani 1 1 d . . . . .
H4A H 0.1328 0.4735 0.0077 0.032 Uiso 1 1 calc R U . . .
H4B H 0.2230 0.3554 0.0731 0.032 Uiso 1 1 calc R U . . .
H4C H 0.2435 0.3965 0.0031 0.032 Uiso 1 1 calc R U . . .
C5 C 0.17237(16) 0.6650(2) 0.12989(11) 0.0205(4) Uani 1 1 d . . . . .
H5A H 0.0989 0.6223 0.0802 0.025 Uiso 1 1 calc R U . . .
H5B H 0.1538 0.7683 0.1302 0.025 Uiso 1 1 calc R U . . .
C6 C 0.1848(2) 0.5932(2) 0.20138(13) 0.0269(4) Uani 1 1 d . . . . .
H6A H 0.2652 0.6245 0.2512 0.032 Uiso 1 1 calc R U . . .
H6B H 0.1113 0.6200 0.2051 0.032 Uiso 1 1 calc R U . . .
C7 C 0.58763(17) 0.15156(19) 0.00444(10) 0.0187(3) Uani 1 1 d . . . . .
H7 H 0.4992 0.1323 -0.0339 0.022 Uiso 1 1 calc R U . . .
C8 C 0.68857(18) 0.07795(18) 0.01302(11) 0.0177(4) Uani 1 1 d . . . . .
C9 C 0.76408(16) 0.24834(18) 0.10275(10) 0.0156(3) Uani 1 1 d . . . . .
C10 C 0.85193(17) 0.3467(2) 0.16917(11) 0.0204(4) Uani 1 1 d . . . . .
H10A H 0.9214 0.2911 0.2137 0.031 Uiso 1 1 calc R U . . .
H10B H 0.8038 0.3979 0.1875 0.031 Uiso 1 1 calc R U . . .
H10C H 0.8886 0.4162 0.1502 0.031 Uiso 1 1 calc R U . . .
C11 C 0.93540(18) 0.09134(19) 0.11217(13) 0.0231(4) Uani 1 1 d . . . . .
H11A H 0.9380 -0.0148 0.1104 0.028 Uiso 1 1 calc R U . . .
H11B H 0.9874 0.1213 0.1691 0.028 Uiso 1 1 calc R U . . .
C12 C 0.9938(2) 0.1541(2) 0.06908(14) 0.0285(4) Uani 1 1 d . . . . .
H12A H 1.0859 0.1274 0.0982 0.034 Uiso 1 1 calc R U . . .
H12B H 0.9499 0.1129 0.0144 0.034 Uiso 1 1 calc R U . . .
H1A H 0.212(3) 0.408(3) 0.2346(12) 0.041(8) Uiso 1 1 d D . . . .
H4 H 1.044(2) 0.339(3) 0.1053(13) 0.046(8) Uiso 1 1 d D . . . .
B1 B 0.21932(18) 0.2606(2) -0.14882(12) 0.0190(4) Uani 1 1 d D . . . .
F1 F 0.32053(10) 0.33206(13) -0.08294(6) 0.0287(3) Uani 1 1 d D . . . .
F2 F 0.19733(11) 0.32199(12) -0.21897(6) 0.0288(3) Uani 1 1 d D . . . .
F3 F 0.10990(11) 0.26900(15) -0.14751(8) 0.0363(3) Uani 1 1 d D . . . .
F4A F 0.2594(15) 0.1182(6) -0.1454(6) 0.0309(12) Uani 0.83(7) 1 d D . P A 1
F4B F 0.226(7) 0.1124(17) -0.158(3) 0.023(6) Uani 0.17(7) 1 d D . P A 2

loop_
_atom_site_aniso_label
_atom_site_aniso_U_11
_atom_site_aniso_U_22
_atom_site_aniso_U_33
_atom_site_aniso_U_23
_atom_site_aniso_U_13
_atom_site_aniso_U_12
Ag1 0.01534(8) 0.02017(8) 0.02017(8) -0.00023(5) 0.01311(6) 0.00244(5)
O1 0.0308(8) 0.0344(8) 0.0287(8) 0.0052(6) 0.0206(7) 0.0005(6)
O2 0.0328(8) 0.0397(8) 0.0505(10) -0.0255(7) 0.0286(8) -0.0078(7)
O3 0.0419(9) 0.0437(9) 0.0493(10) -0.0302(8) 0.0335(8) -0.0270(7)
O4 0.0310(8) 0.0217(7) 0.0390(8) -0.0014(6) 0.0257(7) -0.0052(6)
O5 0.0397(9) 0.0321(8) 0.0744(12) -0.0213(8) 0.0446(9) -0.0071(7)
O6 0.0305(8) 0.0317(8) 0.0362(8) -0.0123(6) 0.0185(7) -0.0058(6)
N1 0.0179(7) 0.0175(7) 0.0169(7) -0.0002(6) 0.0131(6) -0.0007(6)
N2 0.0142(7) 0.0168(7) 0.0176(7) -0.0016(6) 0.0107(6) 0.0006(5)
N3 0.0277(9) 0.0264(9) 0.0275(8) -0.0107(7) 0.0188(7) -0.0078(7)
N4 0.0157(7) 0.0189(7) 0.0186(7) 0.0016(6) 0.0114(6) 0.0020(6)
N5 0.0152(7) 0.0151(7) 0.0244(8) 0.0034(6) 0.0140(6) 0.0017(6)
N6 0.0292(9) 0.0175(7) 0.0334(9) -0.0014(7) 0.0233(8) -0.0017(7)
C1 0.0187(8) 0.0229(9) 0.0191(8) -0.0030(7) 0.0131(7) -0.0056(7)
C2 0.0196(8) 0.0180(8) 0.0178(8) -0.0030(7) 0.0122(7) -0.0043(7)
C3 0.0154(8) 0.0148(8) 0.0155(8) 0.0019(6) 0.0104(7) 0.0027(6)
C4 0.0194(9) 0.0218(9) 0.0288(10) -0.0092(7) 0.0165(8) -0.0028(7)
C5 0.0138(8) 0.0231(9) 0.0281(9) -0.0062(7) 0.0137(7) 0.0014(7)
C6 0.0235(10) 0.0382(12) 0.0289(10) -0.0096(8) 0.0208(9) -0.0042(8)
C7 0.0172(8) 0.0207(9) 0.0191(8) 0.0012(7) 0.0106(7) 0.0009(7)
C8 0.0201(9) 0.0155(8) 0.0219(9) 0.0012(7) 0.0143(8) -0.0008(7)
C9 0.0169(8) 0.0166(8) 0.0189(8) 0.0046(7) 0.0135(7) 0.0019(6)
C10 0.0194(9) 0.0221(9) 0.0222(9) -0.0004(7) 0.0130(7) -0.0011(7)
C11 0.0164(9) 0.0180(9) 0.0394(11) 0.0052(7) 0.0182(8) 0.0044(7)
C12 0.0272(10) 0.0228(10) 0.0498(13) -0.0048(9) 0.0303(10) -0.0020(8)
B1 0.0138(9) 0.0237(10) 0.0188(9) -0.0007(8) 0.0085(8) -0.0009(7)
F1 0.0173(5) 0.0438(7) 0.0221(5) -0.0091(5) 0.0090(5) -0.0057(5)
F2 0.0365(6) 0.0262(6) 0.0229(6) 0.0040(5) 0.0158(5) 0.0021(5)
F3 0.0199(6) 0.0533(8) 0.0408(7) -0.0121(6) 0.0199(5) -0.0096(5)
F4A 0.033(3) 0.0226(11) 0.0287(17) 0.0040(10) 0.012(2) 0.0049(13)
F4B 0.029(15) 0.025(6) 0.022(10) 0.008(5) 0.020(10) 0.009(5)

loop_
_atom_type_symbol
_atom_type_description
_atom_type_scat_dispersion_real
_atom_type_scat_dispersion_imag
_atom_type_scat_source
C C 0.0033 0.0016 'International Tables Vol C Tables 4.2.6.8 and 6.1.1.4'
H H 0.0000 0.0000 'International Tables Vol C Tables 4.2.6.8 and 6.1.1.4'
N N 0.0061 0.0033 'International Tables Vol C Tables 4.2.6.8 and 6.1.1.4'
O O 0.0106 0.0060 'International Tables Vol C Tables 4.2.6.8 and 6.1.1.4'
F F 0.0171 0.0103 'International Tables Vol C Tables 4.2.6.8 and 6.1.1.4'
Ag Ag -0.8971 1.1015 'International Tables Vol C Tables 4.2.6.8 and 6.1.1.4'
B B 0.0013 0.0007 'International Tables Vol C Tables 4.2.6.8 and 6.1.1.4'

loop_
_geom_angle_atom_site_label_1
_geom_angle_atom_site_label_2
_geom_angle_atom_site_label_3
_geom_angle
_geom_angle_site_symmetry_3
N1 Ag1 N4 174.86(6) .
N1 Ag1 Ag1 93.74(4) 3_665
N4 Ag1 Ag1 90.51(4) 3_665
C6 O1 H1A 106.7(19) .
C12 O4 H4 107(2) .
C3 N1 C1 107.26(14) .
C3 N1 Ag1 127.03(12) .
C1 N1 Ag1 124.46(12) .
C3 N2 C2 105.84(14) .
C3 N2 C5 125.63(14) .
C2 N2 C5 128.45(14) .
O3 N3 O2 124.28(16) .
O3 N3 C2 116.18(15) .
O2 N3 C2 119.53(16) .
C9 N4 C7 107.37(14) .
C9 N4 Ag1 126.39(12) .
C7 N4 Ag1 126.25(12) .
C9 N5 C8 105.97(14) .
C9 N5 C11 124.71(15) .
C8 N5 C11 129.17(15) .
O6 N6 O5 124.30(17) .
O6 N6 C8 117.02(16) .
O5 N6 C8 118.67(16) .
C2 C1 N1 108.23(15) .
C2 C1 H1 125.9 .
N1 C1 H1 125.9 .
C1 C2 N2 108.07(15) .
C1 C2 N3 126.13(16) .
N2 C2 N3 125.79(15) .
N1 C3 N2 110.60(15) .
N1 C3 C4 123.61(15) .
N2 C3 C4 125.79(15) .
C3 C4 H4A 109.5 .
C3 C4 H4B 109.5 .
H4A C4 H4B 109.5 .
C3 C4 H4C 109.5 .
H4A C4 H4C 109.5 .
H4B C4 H4C 109.5 .
N2 C5 C6 112.22(15) .
N2 C5 H5A 109.2 .
C6 C5 H5A 109.2 .
N2 C5 H5B 109.2 .
C6 C5 H5B 109.2 .
H5A C5 H5B 107.9 .
O1 C6 C5 108.46(15) .
O1 C6 H6A 110.0 .
C5 C6 H6A 110.0 .
O1 C6 H6B 110.0 .
C5 C6 H6B 110.0 .
H6A C6 H6B 108.4 .
C8 C7 N4 107.93(16) .
C8 C7 H7 126.0 .
N4 C7 H7 126.0 .
C7 C8 N5 108.22(15) .
C7 C8 N6 126.60(17) .
N5 C8 N6 125.16(16) .
N4 C9 N5 110.50(15) .
N4 C9 C10 123.95(15) .
N5 C9 C10 125.55(15) .
C9 C10 H10A 109.5 .
C9 C10 H10B 109.5 .
H10A C10 H10B 109.5 .
C9 C10 H10C 109.5 .
H10A C10 H10C 109.5 .
H10B C10 H10C 109.5 .
N5 C11 C12 111.82(16) .
N5 C11 H11A 109.3 .
C12 C11 H11A 109.3 .
N5 C11 H11B 109.3 .
C12 C11 H11B 109.3 .
H11A C11 H11B 107.9 .
O4 C12 C11 111.56(15) .
O4 C12 H12A 109.3 .
C11 C12 H12A 109.3 .
O4 C12 H12B 109.3 .
C11 C12 H12B 109.3 .
H12A C12 H12B 108.0 .
F3 B1 F1 110.13(15) .
F3 B1 F2 110.25(15) .
F1 B1 F2 109.20(15) .
F3 B1 F4B 101(2) .
F1 B1 F4B 120(3) .
F2 B1 F4B 105.2(14) .
F3 B1 F4A 112.4(6) .
F1 B1 F4A 107.0(6) .
F2 B1 F4A 107.7(3) .

loop_
_geom_bond_atom_site_label_1
_geom_bond_atom_site_label_2
_geom_bond_distance
_geom_bond_site_symmetry_2
Ag1 N1 2.1098(14) .
Ag1 N4 2.1121(14) .
Ag1 Ag1 3.2310(3) 3_665
O1 C6 1.419(2) .
O1 H1A 0.792(17) .
O2 N3 1.233(2) .
O3 N3 1.226(2) .
O4 C12 1.419(2) .
O4 H4 0.820(17) .
O5 N6 1.227(2) .
O6 N6 1.227(2) .
N1 C3 1.337(2) .
N1 C1 1.360(2) .
N2 C3 1.349(2) .
N2 C2 1.384(2) .
N2 C5 1.478(2) .
N3 C2 1.425(2) .
N4 C9 1.339(2) .
N4 C7 1.364(2) .
N5 C9 1.349(2) .
N5 C8 1.382(2) .
N5 C11 1.478(2) .
N6 C8 1.426(2) .
C1 C2 1.354(2) .
C1 H1 0.9500 .
C3 C4 1.478(2) .
C4 H4A 0.9800 .
C4 H4B 0.9800 .
C4 H4C 0.9800 .
C5 C6 1.506(3) .
C5 H5A 0.9900 .
C5 H5B 0.9900 .
C6 H6A 0.9900 .
C6 H6B 0.9900 .
C7 C8 1.356(3) .
C7 H7 0.9500 .
C9 C10 1.482(2) .
C10 H10A 0.9800 .
C10 H10B 0.9800 .
C10 H10C 0.9800 .
C11 C12 1.516(3) .
C11 H11A 0.9900 .
C11 H11B 0.9900 .
C12 H12A 0.9900 .
C12 H12B 0.9900 .
B1 F3 1.379(2) .
B1 F1 1.391(2) .
B1 F2 1.394(2) .
B1 F4B 1.401(15) .
B1 F4A 1.404(4) .

loop_
_geom_hbond_atom_site_label_D
_geom_hbond_atom_site_label_H
_geom_hbond_atom_site_label_A
_geom_hbond_distance_DH
_geom_hbond_distance_HA
_geom_hbond_distance_DA
_geom_hbond_angle_DHA
_geom_hbond_site_symmetry_A
O1 H1A F4A 0.792(17) 2.15(2) 2.905(8) 161(3) 4_566
O4 H4 O1 0.820(17) 1.922(18) 2.735(2) 171(3) 1_655

loop_
_geom_torsion_atom_site_label_1
_geom_torsion_atom_site_label_2
_geom_torsion_atom_site_label_3
_geom_torsion_atom_site_label_4
_geom_torsion
C3 N1 C1 C2 -0.7(2)
Ag1 N1 C1 C2 -168.62(12)
N1 C1 C2 N2 0.3(2)
N1 C1 C2 N3 -178.75(17)
C3 N2 C2 C1 0.19(19)
C5 N2 C2 C1 176.94(16)
C3 N2 C2 N3 179.23(17)
C5 N2 C2 N3 -4.0(3)
O3 N3 C2 C1 6.0(3)
O2 N3 C2 C1 -173.29(19)
O3 N3 C2 N2 -172.82(18)
O2 N3 C2 N2 7.8(3)
C1 N1 C3 N2 0.79(19)
Ag1 N1 C3 N2 168.36(11)
C1 N1 C3 C4 -178.30(16)
Ag1 N1 C3 C4 -10.7(2)
C2 N2 C3 N1 -0.61(19)
C5 N2 C3 N1 -177.48(15)
C2 N2 C3 C4 178.46(17)
C5 N2 C3 C4 1.6(3)
C3 N2 C5 C6 94.9(2)
C2 N2 C5 C6 -81.3(2)
N2 C5 C6 O1 -69.84(19)
C9 N4 C7 C8 -0.33(19)
Ag1 N4 C7 C8 179.43(12)
N4 C7 C8 N5 0.5(2)
N4 C7 C8 N6 -177.85(16)
C9 N5 C8 C7 -0.41(19)
C11 N5 C8 C7 175.18(17)
C9 N5 C8 N6 177.93(16)
C11 N5 C8 N6 -6.5(3)
O6 N6 C8 C7 -12.3(3)
O5 N6 C8 C7 166.73(19)
O6 N6 C8 N5 169.67(17)
O5 N6 C8 N5 -11.3(3)
C7 N4 C9 N5 0.07(19)
Ag1 N4 C9 N5 -179.69(11)
C7 N4 C9 C10 179.35(16)
Ag1 N4 C9 C10 -0.4(2)
C8 N5 C9 N4 0.21(18)
C11 N5 C9 N4 -175.63(15)
C8 N5 C9 C10 -179.05(16)
C11 N5 C9 C10 5.1(3)
C9 N5 C11 C12 -97.5(2)
C8 N5 C11 C12 87.7(2)
N5 C11 C12 O4 53.8(2)
